data_4340581
loop_
_publ_author_name
'Park, Ka Hyun'
'Lee, Kang Mun'
'Go, Min Jeong'
'Choi, Sung Ho'
'Park, Hyoung-Ryun'
'Kim, Youngjo'
'Lee, Junseong'

_publ_section_title
;
 New Class of Scorpionate: Tris(tetrazolyl)-Iron Complex and Its Different
 Coordination Modes for Alkali Metal Ions.
;
_journal_issue 16
_journal_name_full 'Inorganic chemistry'
_journal_page_first 8213
_journal_page_last 8220
_journal_paper_doi 10.1021/ic5002336
_journal_volume 53
_journal_year 2014
_chemical_formula_sum 'C60 H60 Fe2 K4 N30 O12 Zn'
_chemical_formula_weight 1726.85
_chemical_name_systematic
; 
 ? 
;
_space_group_IT_number 163
_symmetry_cell_setting trigonal
_symmetry_space_group_name_Hall '-P 3 2c'
_symmetry_space_group_name_H-M 'P -3 1 c'
_atom_sites_solution_hydrogens geom
_atom_sites_solution_primary direct
_atom_sites_solution_secondary difmap
_audit_creation_method SHELXL-97
_cell_angle_alpha 90.00
_cell_angle_beta 90.00
_cell_angle_gamma 120.00
_cell_formula_units_Z 2
_cell_length_a 15.4612(4)
_cell_length_b 15.4612(4)
_cell_length_c 22.1834(7)
_cell_measurement_reflns_used 3597
_cell_measurement_temperature 100(2)
_cell_measurement_theta_max 27.98
_cell_measurement_theta_min 2.38
_cell_volume 4592.5(2)
_computing_cell_refinement 'Bruker SAINT'
_computing_data_collection 'Bruker APEX2'
_computing_data_reduction 'Bruker SAINT'
_computing_molecular_graphics 'Bruker SHELXTL'
_computing_publication_material 'Bruker SHELXTL'
_computing_structure_refinement 'SHELXL-97 (Sheldrick, 2008)'
_computing_structure_solution 'SHELXS-97 (Sheldrick, 2008)'
_diffrn_ambient_temperature 100(2)
_diffrn_measured_fraction_theta_full 0.971
_diffrn_measured_fraction_theta_max 0.971
_diffrn_measurement_device_type 'Bruker APEX-II CCD'
_diffrn_measurement_method '\f and \w scans'
_diffrn_radiation_monochromator graphite
_diffrn_radiation_source 'fine-focus sealed tube'
_diffrn_radiation_type MoK\a
_diffrn_radiation_wavelength 0.71073
_diffrn_reflns_av_R_equivalents 0.0875
_diffrn_reflns_av_sigmaI/netI 0.0889
_diffrn_reflns_limit_h_max 18
_diffrn_reflns_limit_h_min -18
_diffrn_reflns_limit_k_max 18
_diffrn_reflns_limit_k_min -15
_diffrn_reflns_limit_l_max 26
_diffrn_reflns_limit_l_min -19
_diffrn_reflns_number 14922
_diffrn_reflns_theta_full 24.99
_diffrn_reflns_theta_max 24.99
_diffrn_reflns_theta_min 1.78
_exptl_absorpt_coefficient_mu 0.816
_exptl_absorpt_correction_T_max 0.9302
_exptl_absorpt_correction_T_min 0.9013
_exptl_absorpt_correction_type empirical
_exptl_absorpt_process_details SADABS
_exptl_crystal_density_diffrn 1.249
_exptl_crystal_density_method 'not measured'
_exptl_crystal_F_000 1768
_refine_diff_density_max 1.620
_refine_diff_density_min -1.617
_refine_diff_density_rms 0.172
_refine_ls_extinction_method none
_refine_ls_goodness_of_fit_ref 1.071
_refine_ls_hydrogen_treatment mixed
_refine_ls_matrix_type full
_refine_ls_number_parameters 175
_refine_ls_number_reflns 2640
_refine_ls_number_restraints 0
_refine_ls_restrained_S_all 1.071
_refine_ls_R_factor_all 0.1411
_refine_ls_R_factor_gt 0.0853
_refine_ls_shift/su_max 0.033
_refine_ls_shift/su_mean 0.001
_refine_ls_structure_factor_coef Fsqd
_refine_ls_weighting_details 'calc w=1/[\s^2^(Fo^2^)+(0.1967P)^2^+0.0000P] where P=(Fo^2^+2Fc^2^)/3'
_refine_ls_weighting_scheme calc
_refine_ls_wR_factor_gt 0.2724
_refine_ls_wR_factor_ref 0.3083
_reflns_number_gt 1525
_reflns_number_total 2640
_reflns_threshold_expression >2sigma(I)
_cod_data_source_file ic5002336_si_002.cif
_cod_data_source_block compound5
_cod_depositor_comments
;
The following automatic conversions were performed:

'_symmetry_cell_setting' value 'Trigonal' changed to 'trigonal'
according to
/usr/data/users/saulius/crontab/automatic-downloads/rss-feeds/ACS/lib/dictionaries/cif_core.dic
dictionary named 'cif_core.dic' version 2.4.2 from 2011-04-26.

Automatic conversion script
Id: cif_fix_values 2281 2013-09-26 08:29:07Z andrius 

 Adding full bibliography for 4340578--4340581.cif.
;
_cod_original_sg_symbol_H-M P-31c
_cod_database_code 4340581

loop_
_symmetry_equiv_pos_as_xyz
'x, y, z'
'-y, x-y, z'
'-x+y, -x, z'
'-y, -x, -z+1/2'
'-x+y, y, -z+1/2'
'x, x-y, -z+1/2'
'-x, -y, -z'
'y, -x+y, -z'
'x-y, x, -z'
'y, x, z-1/2'
'x-y, -y, z-1/2'
'-x, -x+y, z-1/2'

loop_
_atom_site_label
_atom_site_type_symbol
_atom_site_fract_x
_atom_site_fract_y
_atom_site_fract_z
_atom_site_U_iso_or_equiv
_atom_site_adp_type
_atom_site_occupancy
_atom_site_symmetry_multiplicity
_atom_site_calc_flag
_atom_site_refinement_flags
Zn1 Zn 0.6667 0.3333 0.2500 0.0209(6) Uani 1 6 d S
Fe1 Fe 0.6667 0.3333 0.42714(7) 0.0193(5) Uani 1 3 d S
C5 C 0.9320(6) 0.2587(6) 0.4585(4) 0.0344(19) Uani 1 1 d .
H5 H 0.9816 0.2767 0.4296 0.041 Uiso 1 1 calc R
C1 C 0.7715(5) 0.2370(5) 0.4874(3) 0.0236(16) Uani 1 1 d .
C2 C 0.7835(5) 0.2033(5) 0.5435(3) 0.0255(16) Uani 1 1 d .
H2 H 0.7341 0.1843 0.5727 0.031 Uiso 1 1 calc R
C3 C 0.8687(6) 0.1979(6) 0.5559(3) 0.0333(18) Uani 1 1 d .
H3 H 0.8747 0.1739 0.5932 0.040 Uiso 1 1 calc R
C6 C 0.8464(5) 0.2640(5) 0.4448(3) 0.0236(16) Uani 1 1 d .
C4 C 0.9437(6) 0.2268(6) 0.5151(3) 0.0350(19) Uani 1 1 d .
H4 H 1.0015 0.2252 0.5247 0.042 Uiso 1 1 calc R
C7 C 0.8364(5) 0.2957(5) 0.3844(3) 0.0245(16) Uani 1 1 d .
O1 O 0.6884(3) 0.2421(3) 0.4773(2) 0.0242(12) Uani 1 1 d .
N1 N 0.8921(5) 0.3012(5) 0.3363(3) 0.0377(17) Uani 1 1 d .
N2 N 0.7801(4) 0.3373(4) 0.3083(2) 0.0250(14) Uani 1 1 d .
N3 N 0.8559(5) 0.3284(5) 0.2896(3) 0.0334(16) Uani 1 1 d .
N4 N 0.7673(4) 0.3180(4) 0.3682(2) 0.0219(13) Uani 1 1 d .
K1 K 0.6667 0.3333 0.58240(16) 0.0563(11) Uani 1 3 d S
K2 K 0.6667 0.3333 0.7500 0.091(2) Uani 1 6 d S
O2 O 0.5810(7) 0.1736(6) 0.6609(3) 0.088(3) Uani 1 1 d .
C9 C 0.4896(7) 0.0279(7) 0.5719(4) 0.053(2) Uani 1 1 d .
H9A H 0.5470 0.0922 0.5644 0.080 Uiso 1 1 calc R
H9B H 0.4396 0.0143 0.5420 0.080 Uiso 1 1 calc R
H9C H 0.5086 -0.0225 0.5701 0.080 Uiso 1 1 calc R
C8 C 0.4983(10) 0.0990(9) 0.6708(5) 0.084(4) Uani 1 1 d .
N5 N 0.4493(6) 0.0272(5) 0.6320(3) 0.054(2) Uani 1 1 d .
C10 C 0.3517(8) -0.0571(7) 0.6449(5) 0.063(3) Uani 1 1 d .
H10A H 0.3334 -0.0526 0.6857 0.094 Uiso 1 1 calc R
H10B H 0.3534 -0.1179 0.6398 0.094 Uiso 1 1 calc R
H10C H 0.3035 -0.0567 0.6177 0.094 Uiso 1 1 calc R
K3 K 0.3670(17) 0.2667(15) 0.6921(7) 0.094(6) Uani 0.17 1 d P

loop_
_atom_site_aniso_label
_atom_site_aniso_U_11
_atom_site_aniso_U_22
_atom_site_aniso_U_33
_atom_site_aniso_U_23
_atom_site_aniso_U_13
_atom_site_aniso_U_12
Zn1 0.0251(7) 0.0251(7) 0.0124(10) 0.000 0.000 0.0126(4)
Fe1 0.0213(7) 0.0213(7) 0.0152(10) 0.000 0.000 0.0106(3)
C5 0.030(4) 0.043(5) 0.028(4) 0.004(4) 0.000(3) 0.017(4)
C1 0.026(4) 0.020(4) 0.020(4) -0.001(3) -0.001(3) 0.008(3)
C2 0.032(4) 0.020(4) 0.019(4) 0.001(3) -0.002(3) 0.009(3)
C3 0.036(5) 0.035(4) 0.022(4) -0.002(3) -0.010(4) 0.012(4)
C6 0.022(4) 0.025(4) 0.023(4) 0.002(3) 0.001(3) 0.011(3)
C4 0.030(4) 0.045(5) 0.031(5) -0.001(4) -0.009(3) 0.020(4)
C7 0.025(4) 0.031(4) 0.019(4) -0.003(3) -0.002(3) 0.015(3)
O1 0.023(3) 0.029(3) 0.019(3) 0.001(2) -0.003(2) 0.012(2)
N1 0.036(4) 0.061(5) 0.023(4) 0.004(3) 0.000(3) 0.030(4)
N2 0.032(3) 0.034(4) 0.011(3) 0.003(2) 0.007(2) 0.018(3)
N3 0.030(4) 0.057(5) 0.016(3) 0.002(3) 0.003(3) 0.025(3)
N4 0.025(3) 0.030(3) 0.011(3) 0.001(2) 0.001(2) 0.013(3)
K1 0.0622(16) 0.0622(16) 0.044(2) 0.000 0.000 0.0311(8)
K2 0.104(4) 0.104(4) 0.066(5) 0.000 0.000 0.0521(18)
O2 0.103(7) 0.055(5) 0.050(5) -0.003(4) -0.012(5) -0.003(5)
C9 0.059(6) 0.046(6) 0.057(6) -0.001(5) 0.006(5) 0.027(5)
C8 0.101(10) 0.047(7) 0.050(7) 0.001(5) -0.013(7) -0.003(7)
N5 0.071(6) 0.038(4) 0.039(4) 0.013(4) -0.007(4) 0.017(4)
C10 0.078(8) 0.043(6) 0.052(7) 0.020(5) 0.002(5) 0.020(5)
K3 0.178(19) 0.106(13) 0.057(10) -0.035(9) -0.027(11) 0.114(14)

loop_
_atom_type_symbol
_atom_type_description
_atom_type_scat_dispersion_real
_atom_type_scat_dispersion_imag
_atom_type_scat_source
C C 0.0033 0.0016 'International Tables Vol C Tables 4.2.6.8 and 6.1.1.4'
H H 0.0000 0.0000 'International Tables Vol C Tables 4.2.6.8 and 6.1.1.4'
N N 0.0061 0.0033 'International Tables Vol C Tables 4.2.6.8 and 6.1.1.4'
O O 0.0106 0.0060 'International Tables Vol C Tables 4.2.6.8 and 6.1.1.4'
Fe Fe 0.3463 0.8444 'International Tables Vol C Tables 4.2.6.8 and 6.1.1.4'
Zn Zn 0.2839 1.4301 'International Tables Vol C Tables 4.2.6.8 and 6.1.1.4'
K K 0.2009 0.2494 'International Tables Vol C Tables 4.2.6.8 and 6.1.1.4'

loop_
_geom_angle_atom_site_label_1
_geom_angle_atom_site_label_2
_geom_angle_atom_site_label_3
_geom_angle
_geom_angle_site_symmetry_1
_geom_angle_site_symmetry_3
N2 Zn1 N2 87.7(2) 4_665 6
N2 Zn1 N2 90.4(3) 4_665 3_665
N2 Zn1 N2 177.2(3) 6 3_665
N2 Zn1 N2 87.7(2) 4_665 5_655
N2 Zn1 N2 87.7(2) 6 5_655
N2 Zn1 N2 94.3(3) 3_665 5_655
N2 Zn1 N2 177.2(3) 4_665 2_655
N2 Zn1 N2 94.3(3) 6 2_655
N2 Zn1 N2 87.7(2) 3_665 2_655
N2 Zn1 N2 90.4(3) 5_655 2_655
N2 Zn1 N2 94.3(3) 4_665 .
N2 Zn1 N2 90.4(3) 6 .
N2 Zn1 N2 87.7(2) 3_665 .
N2 Zn1 N2 177.2(3) 5_655 .
N2 Zn1 N2 87.7(2) 2_655 .
O1 Fe1 O1 90.78(19) 2_655 3_665
O1 Fe1 O1 90.78(19) 2_655 .
O1 Fe1 O1 90.8(2) 3_665 .
O1 Fe1 N4 102.0(2) 2_655 .
O1 Fe1 N4 165.6(2) 3_665 .
O1 Fe1 N4 82.5(2) . .
O1 Fe1 N4 165.6(2) 2_655 3_665
O1 Fe1 N4 82.5(2) 3_665 3_665
O1 Fe1 N4 102.0(2) . 3_665
N4 Fe1 N4 86.4(2) . 3_665
O1 Fe1 N4 82.5(2) 2_655 2_655
O1 Fe1 N4 102.0(2) 3_665 2_655
O1 Fe1 N4 165.6(2) . 2_655
N4 Fe1 N4 86.4(2) . 2_655
N4 Fe1 N4 86.4(2) 3_665 2_655
O1 Fe1 K1 55.29(14) 2_655 .
O1 Fe1 K1 55.29(14) 3_665 .
O1 Fe1 K1 55.29(14) . .
N4 Fe1 K1 127.76(15) . .
N4 Fe1 K1 127.76(15) 3_665 .
N4 Fe1 K1 127.76(15) 2_655 .
C4 C5 C6 120.8(7) . .
O1 C1 C6 123.1(6) . .
O1 C1 C2 118.7(6) . .
C6 C1 C2 118.2(7) . .
O1 C1 K1 53.4(3) . .
C6 C1 K1 142.6(5) . .
C2 C1 K1 78.1(4) . .
C3 C2 C1 120.4(7) . .
C3 C2 K1 141.4(5) . .
C1 C2 K1 78.3(4) . .
C4 C3 C2 121.9(7) . .
C1 C6 C5 120.3(6) . .
C1 C6 C7 120.9(6) . .
C5 C6 C7 118.7(6) . .
C3 C4 C5 118.4(7) . .
N4 C7 N1 110.0(6) . .
N4 C7 C6 124.7(6) . .
N1 C7 C6 125.2(6) . .
C1 O1 Fe1 130.7(4) . .
C1 O1 K1 104.3(4) . .
Fe1 O1 K1 90.17(18) . .
N3 N1 C7 106.1(6) . .
N3 N1 K3 106.5(5) . 9_656
C7 N1 K3 138.7(6) . 9_656
N3 N2 N4 109.1(5) . .
N3 N2 Zn1 124.2(4) . .
N4 N2 Zn1 123.8(4) . .
N2 N3 N1 108.8(6) . .
C7 N4 N2 106.0(5) . .
C7 N4 Fe1 126.2(4) . .
N2 N4 Fe1 127.6(4) . .
O2 K1 O2 84.4(2) 2_655 3_665
O2 K1 O2 84.4(2) 2_655 .
O2 K1 O2 84.4(2) 3_665 .
O2 K1 O1 114.95(18) 2_655 .
O2 K1 O1 160.0(2) 3_665 .
O2 K1 O1 101.36(19) . .
O2 K1 O1 101.4(2) 2_655 2_655
O2 K1 O1 114.95(18) 3_665 2_655
O2 K1 O1 160.0(2) . 2_655
O1 K1 O1 58.81(17) . 2_655
O2 K1 O1 160.0(2) 2_655 3_665
O2 K1 O1 101.36(19) 3_665 3_665
O2 K1 O1 114.95(18) . 3_665
O1 K1 O1 58.81(17) . 3_665
O1 K1 O1 58.81(17) 2_655 3_665
O2 K1 C2 77.1(2) 2_655 .
O2 K1 C2 155.5(2) 3_665 .
O2 K1 C2 77.9(2) . .
O1 K1 C2 43.08(14) . .
O1 K1 C2 84.75(15) 2_655 .
O1 K1 C2 101.44(17) 3_665 .
O2 K1 C2 77.9(2) 2_655 2_655
O2 K1 C2 77.1(2) 3_665 2_655
O2 K1 C2 155.5(2) . 2_655
O1 K1 C2 101.44(17) . 2_655
O1 K1 C2 43.08(14) 2_655 2_655
O1 K1 C2 84.75(15) 3_665 2_655
C2 K1 C2 113.86(10) . 2_655
O2 K1 C2 155.5(2) 2_655 3_665
O2 K1 C2 77.9(2) 3_665 3_665
O2 K1 C2 77.1(2) . 3_665
O1 K1 C2 84.75(16) . 3_665
O1 K1 C2 101.44(17) 2_655 3_665
O1 K1 C2 43.08(14) 3_665 3_665
C2 K1 C2 113.86(10) . 3_665
C2 K1 C2 113.86(10) 2_655 3_665
O2 K1 C1 92.81(19) 2_655 .
O2 K1 C1 176.9(2) 3_665 .
O2 K1 C1 96.8(2) . .
O1 K1 C1 22.38(14) . .
O1 K1 C1 64.08(16) 2_655 .
O1 K1 C1 80.74(16) 3_665 .
C2 K1 C1 23.59(16) . .
C2 K1 C1 100.86(17) 2_655 .
C2 K1 C1 105.16(18) 3_665 .
O2 K1 C1 176.9(2) 2_655 3_665
O2 K1 C1 96.8(2) 3_665 3_665
O2 K1 C1 92.8(2) . 3_665
O1 K1 C1 64.08(16) . 3_665
O1 K1 C1 80.74(16) 2_655 3_665
O1 K1 C1 22.38(14) 3_665 3_665
C2 K1 C1 100.86(17) . 3_665
C2 K1 C1 105.16(18) 2_655 3_665
C2 K1 C1 23.59(16) 3_665 3_665
C1 K1 C1 86.01(18) . 3_665
O2 K1 C1 96.8(2) 2_655 2_655
O2 K1 C1 92.81(19) 3_665 2_655
O2 K1 C1 176.9(2) . 2_655
O1 K1 C1 80.74(16) . 2_655
O1 K1 C1 22.38(14) 2_655 2_655
O1 K1 C1 64.08(16) 3_665 2_655
C2 K1 C1 105.16(18) . 2_655
C2 K1 C1 23.59(16) 2_655 2_655
C2 K1 C1 100.86(17) 3_665 2_655
C1 K1 C1 86.01(18) . 2_655
C1 K1 C1 86.01(18) 3_665 2_655
O2 K2 O2 79.0(2) 4_666 5_656
O2 K2 O2 85.6(3) 4_666 2_655
O2 K2 O2 133.7(4) 5_656 2_655
O2 K2 O2 133.7(4) 4_666 3_665
O2 K2 O2 140.2(4) 5_656 3_665
O2 K2 O2 79.0(2) 2_655 3_665
O2 K2 O2 79.0(2) 4_666 6_556
O2 K2 O2 79.0(2) 5_656 6_556
O2 K2 O2 140.2(4) 2_655 6_556
O2 K2 O2 85.6(3) 3_665 6_556
O2 K2 O2 140.2(4) 4_666 .
O2 K2 O2 85.6(3) 5_656 .
O2 K2 O2 79.0(2) 2_655 .
O2 K2 O2 79.0(2) 3_665 .
O2 K2 O2 133.7(4) 6_556 .
O2 K2 K1 132.72(15) 4_666 .
O2 K2 K1 132.72(15) 5_656 .
O2 K2 K1 47.28(15) 2_655 .
O2 K2 K1 47.28(15) 3_665 .
O2 K2 K1 132.72(15) 6_556 .
O2 K2 K1 47.28(15) . .
O2 K2 K1 47.28(15) 4_666 4_666
O2 K2 K1 47.28(15) 5_656 4_666
O2 K2 K1 132.72(15) 2_655 4_666
O2 K2 K1 132.72(15) 3_665 4_666
O2 K2 K1 47.27(15) 6_556 4_666
O2 K2 K1 132.72(15) . 4_666
K1 K2 K1 180.0 . 4_666
O2 K2 K3 94.4(3) 4_666 2_655
O2 K2 K3 70.0(3) 5_656 2_655
O2 K2 K3 68.0(3) 2_655 2_655
O2 K2 K3 118.7(3) 3_665 2_655
O2 K2 K3 149.0(3) 6_556 2_655
O2 K2 K3 45.7(3) . 2_655
K1 K2 K3 73.1(2) . 2_655
K1 K2 K3 106.9(2) 4_666 2_655
O2 K2 K3 45.7(3) 4_666 5_656
O2 K2 K3 68.0(3) 5_656 5_656
O2 K2 K3 70.0(3) 2_655 5_656
O2 K2 K3 149.0(3) 3_665 5_656
O2 K2 K3 118.7(3) 6_556 5_656
O2 K2 K3 94.4(3) . 5_656
K1 K2 K3 106.9(2) . 5_656
K1 K2 K3 73.1(2) 4_666 5_656
K3 K2 K3 48.7(5) 2_655 5_656
O2 K2 K3 118.7(3) 4_666 6_556
O2 K2 K3 45.7(3) 5_656 6_556
O2 K2 K3 149.0(3) 2_655 6_556
O2 K2 K3 94.4(3) 3_665 6_556
O2 K2 K3 68.0(3) 6_556 6_556
O2 K2 K3 70.0(3) . 6_556
K1 K2 K3 106.9(2) . 6_556
K1 K2 K3 73.1(2) 4_666 6_556
K3 K2 K3 89.8(4) 2_655 6_556
K3 K2 K3 111.9(2) 5_656 6_556
O2 K2 K3 70.0(3) 4_666 3_665
O2 K2 K3 149.0(3) 5_656 3_665
O2 K2 K3 45.7(3) 2_655 3_665
O2 K2 K3 68.0(3) 3_665 3_665
O2 K2 K3 94.4(3) 6_556 3_665
O2 K2 K3 118.7(3) . 3_665
K1 K2 K3 73.1(2) . 3_665
K1 K2 K3 106.9(2) 4_666 3_665
K3 K2 K3 111.9(2) 2_655 3_665
K3 K2 K3 89.8(4) 5_656 3_665
K3 K2 K3 156.6(5) 6_556 3_665
C8 O2 K1 138.9(8) . .
C8 O2 K2 119.2(7) . .
K1 O2 K2 81.8(2) . .
C8 O2 K3 103.6(9) . 2_655
K1 O2 K3 110.5(4) . 2_655
K2 O2 K3 92.9(4) . 2_655
O2 C8 N5 124.3(11) . .
C8 N5 C10 122.4(10) . .
C8 N5 C9 121.9(9) . .
C10 N5 C9 115.7(8) . .
N1 K3 O2 93.5(6) 8_566 3_665
N1 K3 K3 144.1(7) 8_566 6_556
O2 K3 K3 107.0(3) 3_665 6_556
N1 K3 K2 127.5(7) 8_566 .
O2 K3 K2 41.4(3) 3_665 .
K3 K3 K2 65.6(3) 6_556 .
N1 K3 K1 112.7(6) 8_566 .
O2 K3 K1 32.1(2) 3_665 .
K3 K3 K1 99.6(3) 6_556 .
K2 K3 K1 47.0(2) . .

loop_
_geom_bond_atom_site_label_1
_geom_bond_atom_site_label_2
_geom_bond_distance
_geom_bond_site_symmetry_2
Zn1 N2 2.155(6) 4_665
Zn1 N2 2.155(6) 6
Zn1 N2 2.155(6) 3_665
Zn1 N2 2.155(6) 5_655
Zn1 N2 2.155(6) 2_655
Zn1 N2 2.155(6) .
Fe1 O1 1.953(5) 2_655
Fe1 O1 1.953(5) 3_665
Fe1 O1 1.953(5) .
Fe1 N4 2.134(6) .
Fe1 N4 2.134(6) 3_665
Fe1 N4 2.134(6) 2_655
Fe1 K1 3.444(4) .
C5 C4 1.393(11) .
C5 C6 1.401(10) .
C1 O1 1.343(8) .
C1 C6 1.388(10) .
C1 C2 1.398(9) .
C1 K1 3.420(7) .
C2 C3 1.389(10) .
C2 K1 3.418(7) .
C3 C4 1.359(11) .
C6 C7 1.459(10) .
C7 N4 1.325(9) .
C7 N1 1.347(9) .
O1 K1 2.831(5) .
N1 N3 1.342(9) .
N1 K3 2.920(17) 9_656
N2 N3 1.313(8) .
N2 N4 1.355(7) .
K1 O2 2.759(8) 2_655
K1 O2 2.759(8) 3_665
K1 O2 2.759(8) .
K1 O1 2.831(5) 2_655
K1 O1 2.831(5) 3_665
K1 C2 3.418(7) 2_655
K1 C2 3.418(7) 3_665
K1 C1 3.420(7) 3_665
K1 C1 3.420(7) 2_655
K2 O2 2.915(7) 4_666
K2 O2 2.915(7) 5_656
K2 O2 2.915(7) 2_655
K2 O2 2.915(7) 3_665
K2 O2 2.915(7) 6_556
K2 O2 2.915(7) .
K2 K1 3.718(4) 4_666
K2 K3 4.40(2) 2_655
K2 K3 4.40(2) 5_656
K2 K3 4.40(2) 6_556
K2 K3 4.40(2) 3_665
O2 C8 1.241(14) .
O2 K3 3.16(3) 2_655
C9 N5 1.469(12) .
C8 N5 1.306(13) .
N5 C10 1.446(12) .
K3 N1 2.920(17) 8_566
K3 O2 3.16(3) 3_665
K3 K3 3.63(4) 6_556
